data_7237271
loop_
_publ_author_name
'Weldeab, Asmerom O.'
'Steen, April'
'Starkenburg, Daken J.'
'Williams, Jon Steven Dal'
'Abboud, Khalil A.'
'Xue, Jiangeng'
'Hammer, Nathan I.'
'Castellano, Ronald K.'
'Watkins, Davita L.'

_publ_section_title
;
 Tuning the structural and spectroscopic properties of
 donor--acceptor--donor oligomers via mutual X-bonding, H-bonding, and
 \p--\p interactions
;
_journal_issue 44
_journal_name_full 'Journal of Materials Chemistry C'
_journal_page_first 11992
_journal_paper_doi 10.1039/C8TC00074C
_journal_volume 6
_journal_year 2018
_chemical_formula_sum 'C58 H52 F4 I2 N4 O8 S2'
_chemical_formula_weight 1326.99
_space_group_crystal_system triclinic
_space_group_IT_number 2
_space_group_name_Hall '-P 1'
_space_group_name_H-M_alt 'P -1'
_atom_sites_solution_hydrogens geom
_audit_creation_method SHELXL-2014/7
_audit_update_record
;
2017-12-27 deposited with the CCDC.
2018-04-09 downloaded from the CCDC.
;
_cell_angle_alpha 100.6726(9)
_cell_angle_beta 91.6388(9)
_cell_angle_gamma 104.9351(9)
_cell_formula_units_Z 1
_cell_length_a 8.1917(4)
_cell_length_b 9.5688(5)
_cell_length_c 18.0523(10)
_cell_measurement_reflns_used 9912
_cell_measurement_temperature 100(2)
_cell_measurement_theta_max 27.69
_cell_measurement_theta_min 2.25
_cell_volume 1339.22(12)
_computing_cell_refinement 'Bruker APEX2 (Bruker, 2014)'
_computing_data_collection 'Bruker APEX2 (Bruker, 2014)'
_computing_data_reduction 'Bruker Apex2 SAINT (Bruker, 2014)'
_computing_molecular_graphics 'XP in SHELXTL-plus, Bruker 2014'
_computing_publication_material 'SHELXL2014/7, Sheldrick, G. M. 2014'
_computing_structure_refinement 'SHELXL2014/7, Sheldrick G. M. 2014'
_computing_structure_solution 'SHELXL2014/7, Sheldrick G. M. 2014'
_diffrn_ambient_temperature 100(2)
_diffrn_measured_fraction_theta_full 1.000
_diffrn_measured_fraction_theta_max 1.000
_diffrn_measurement_device_type 'Bruker APEX-II CCD'
_diffrn_measurement_method '\f and \w scans'
_diffrn_radiation_type MoK\a
_diffrn_radiation_wavelength 0.71073
_diffrn_reflns_av_R_equivalents 0.0441
_diffrn_reflns_av_unetI/netI 0.0426
_diffrn_reflns_Laue_measured_fraction_full 1.000
_diffrn_reflns_Laue_measured_fraction_max 1.000
_diffrn_reflns_limit_h_max 10
_diffrn_reflns_limit_h_min -10
_diffrn_reflns_limit_k_max 12
_diffrn_reflns_limit_k_min -12
_diffrn_reflns_limit_l_max 23
_diffrn_reflns_limit_l_min -23
_diffrn_reflns_number 31002
_diffrn_reflns_point_group_measured_fraction_full 1.000
_diffrn_reflns_point_group_measured_fraction_max 1.000
_diffrn_reflns_theta_full 25.242
_diffrn_reflns_theta_max 27.499
_diffrn_reflns_theta_min 1.152
_exptl_absorpt_coefficient_mu 1.327
_exptl_absorpt_correction_T_max 0.9780
_exptl_absorpt_correction_T_min 0.8410
_exptl_absorpt_correction_type integration
_exptl_absorpt_process_details analytical
_exptl_crystal_colour brown
_exptl_crystal_density_diffrn 1.645
_exptl_crystal_description needle
_exptl_crystal_F_000 666
_exptl_crystal_size_max 0.253
_exptl_crystal_size_mid 0.026
_exptl_crystal_size_min 0.023
_refine_diff_density_max 0.532
_refine_diff_density_min -0.384
_refine_diff_density_rms 0.076
_refine_ls_extinction_method none
_refine_ls_goodness_of_fit_ref 0.966
_refine_ls_hydrogen_treatment constr
_refine_ls_matrix_type full
_refine_ls_number_parameters 352
_refine_ls_number_reflns 6157
_refine_ls_number_restraints 303
_refine_ls_restrained_S_all 0.946
_refine_ls_R_factor_all 0.0385
_refine_ls_R_factor_gt 0.0251
_refine_ls_shift/su_max 0.004
_refine_ls_shift/su_mean 0.000
_refine_ls_structure_factor_coef Fsqd
_refine_ls_weighting_details 'w=1/[\s^2^(Fo^2^)+(0.0254P)^2^] where P=(Fo^2^+2Fc^2^)/3'
_refine_ls_weighting_scheme calc
_refine_ls_wR_factor_gt 0.0499
_refine_ls_wR_factor_ref 0.0525
_reflns_Friedel_coverage 0.000
_reflns_number_gt 5049
_reflns_number_total 6157
_reflns_threshold_expression 'I > 2\s(I)'
_cod_data_source_file c8tc00074c2.cif
_cod_data_source_block asme3
_cod_database_code 7237271
_shelx_shelxl_version_number 2014/7
_shelx_space_group_comment
; 
The symmetry employed for this shelxl refinement is uniquely defined 
by the following loop, which should always be used as a source of 
symmetry information in preference to the above space-group names. 
They are only intended as comments. 
;
_shelx_estimated_absorpt_t_min 0.730
_shelx_estimated_absorpt_t_max 0.970
_exptl_absorpt_special_details 'based on measured indexed crystal faces, Bruker SHELXTL2014 (Sheldrick, 2014)'

loop_
_space_group_symop_operation_xyz
'x, y, z'
'-x, -y, -z'

loop_
_atom_site_label
_atom_site_type_symbol
_atom_site_fract_x
_atom_site_fract_y
_atom_site_fract_z
_atom_site_U_iso_or_equiv
_atom_site_adp_type
_atom_site_occupancy
_atom_site_site_symmetry_order
_atom_site_calc_flag
_atom_site_refinement_flags_posn
_atom_site_refinement_flags_adp
I1 I -0.13889(2) 0.61487(2) 0.62939(2) 0.02124(5) Uani 1 1 d . U
F2 F -0.21165(16) 0.67891(15) 0.46343(7) 0.0287(3) Uani 1 1 d . U
F3 F -0.48745(16) 0.59726(15) 0.36797(7) 0.0256(3) Uani 1 1 d . U
O1 O 1.43906(19) 0.27187(18) 0.88396(9) 0.0264(4) Uani 1 1 d . U
O2 O 1.1205(2) 0.11894(18) 0.82473(10) 0.0364(5) Uani 1 1 d . U
O3 O 0.97696(17) 0.27931(16) 0.80038(8) 0.0183(3) Uani 1 1 d . U
O31 O 0.4547(2) -0.0244(2) 0.61509(13) 0.0604(7) Uani 1 1 d . U
S1 S 0.73364(6) 0.64590(6) 0.85011(3) 0.01517(11) Uani 1 1 d . U
N1 N 1.2040(2) 0.36128(18) 0.88485(9) 0.0136(4) Uani 1 1 d . U
N2 N 0.1418(2) 0.6824(2) 0.73318(10) 0.0208(4) Uani 1 1 d . U
C1 C 1.3662(3) 0.3596(2) 0.91230(11) 0.0155(4) Uani 1 1 d . U
C2 C 1.4260(2) 0.4893(2) 0.97766(11) 0.0123(4) Uani 1 1 d . U
C3 C 1.2972(2) 0.5716(2) 0.97792(11) 0.0119(4) Uani 1 1 d . U
C4 C 1.2794(2) 0.7057(2) 1.01917(12) 0.0141(4) Uani 1 1 d . U
H4A H 1.3636 0.7624 1.0581 0.017 Uiso 1 1 calc R U
C5 C 1.1406(2) 0.7562(2) 1.00373(12) 0.0141(4) Uani 1 1 d . U
H5A H 1.1313 0.8472 1.0324 0.017 Uiso 1 1 calc R U
C6 C 1.0140(2) 0.6764(2) 0.94694(11) 0.0123(4) Uani 1 1 d . U
C7 C 1.0292(2) 0.5426(2) 0.90496(11) 0.0132(4) Uani 1 1 d . U
H7A H 0.9451 0.4864 0.8658 0.016 Uiso 1 1 calc R U
C8 C 1.1672(2) 0.4932(2) 0.92100(11) 0.0123(4) Uani 1 1 d . U
C9 C 0.8654(2) 0.7297(2) 0.93121(11) 0.0128(4) Uani 1 1 d . U
C10 C 0.8066(2) 0.8367(2) 0.97388(12) 0.0152(4) Uani 1 1 d . U
H10A H 0.8624 0.8956 1.0204 0.018 Uiso 1 1 calc R U
C11 C 0.6537(3) 0.8508(2) 0.94161(11) 0.0153(4) Uani 1 1 d . U
H11A H 0.5964 0.9204 0.9642 0.018 Uiso 1 1 calc R U
C12 C 0.5964(2) 0.7535(2) 0.87417(12) 0.0141(4) Uani 1 1 d . U
C13 C 0.4410(2) 0.7308(2) 0.82588(11) 0.0143(4) Uani 1 1 d . U
C14 C 0.3807(3) 0.6033(2) 0.77037(12) 0.0185(5) Uani 1 1 d . U
H14A H 0.4407 0.5297 0.7631 0.022 Uiso 1 1 calc R U
C15 C 0.2336(3) 0.5843(3) 0.72612(12) 0.0207(5) Uani 1 1 d . U
H15A H 0.1954 0.4967 0.6885 0.025 Uiso 1 1 calc R U
C16 C 0.1990(3) 0.8047(2) 0.78642(12) 0.0197(5) Uani 1 1 d . U
H16A H 0.1355 0.8758 0.7925 0.024 Uiso 1 1 calc R U
C17 C 0.3460(3) 0.8336(2) 0.83329(12) 0.0171(5) Uani 1 1 d . U
H17A H 0.3816 0.9226 0.8701 0.021 Uiso 1 1 calc R U
C18 C 1.0984(3) 0.2394(2) 0.83357(12) 0.0190(5) Uani 1 1 d . U
C19 C 0.8414(3) 0.1693(2) 0.74594(12) 0.0197(5) Uani 1 1 d . U
C20 C 0.7524(3) 0.0430(3) 0.78194(14) 0.0288(6) Uani 1 1 d . U
H20A H 0.6647 -0.0273 0.7455 0.043 Uiso 1 1 calc R U
H20B H 0.8347 -0.0069 0.7970 0.043 Uiso 1 1 calc R U
H20C H 0.6999 0.0811 0.8266 0.043 Uiso 1 1 calc R U
C21 C 0.9207(3) 0.1195(3) 0.67510(13) 0.0347(6) Uani 1 1 d . U
H21A H 0.8338 0.0476 0.6390 0.052 Uiso 1 1 calc R U
H21B H 0.9708 0.2049 0.6526 0.052 Uiso 1 1 calc R U
H21C H 1.0092 0.0737 0.6876 0.052 Uiso 1 1 calc R U
C22 C 0.7230(3) 0.2608(3) 0.73258(14) 0.0304(6) Uani 1 1 d . U
H22A H 0.6272 0.2000 0.6972 0.046 Uiso 1 1 calc R U
H22B H 0.6810 0.2973 0.7807 0.046 Uiso 1 1 calc R U
H22C H 0.7838 0.3446 0.7112 0.046 Uiso 1 1 calc R U
C32 C 0.4238(4) -0.1662(3) 0.57141(19) 0.0541(9) Uani 1 1 d . U
H32A H 0.3937 -0.2407 0.6037 0.065 Uiso 1 1 calc R U
H32B H 0.5260 -0.1784 0.5458 0.065 Uiso 1 1 calc R U
C33 C 0.2784(4) -0.1854(3) 0.51362(17) 0.0465(8) Uani 1 1 d . U
H33A H 0.1930 -0.2810 0.5109 0.056 Uiso 1 1 calc R U
H33B H 0.3192 -0.1803 0.4628 0.056 Uiso 1 1 calc R U
C34 C 0.2049(4) -0.0570(3) 0.54281(16) 0.0420(7) Uani 1 1 d . U
H34A H 0.2266 0.0158 0.5093 0.050 Uiso 1 1 calc R U
H34B H 0.0813 -0.0918 0.5465 0.050 Uiso 1 1 calc R U
C35 C 0.2965(3) 0.0087(3) 0.61948(16) 0.0385(7) Uani 1 1 d . U
H35A H 0.3121 0.1168 0.6315 0.046 Uiso 1 1 calc R U
H35B H 0.2326 -0.0355 0.6589 0.046 Uiso 1 1 calc R U
C41 C -0.3532(3) 0.5451(2) 0.55135(12) 0.0194(5) Uani 1 1 d . U
C42 C -0.3533(3) 0.5896(2) 0.48287(12) 0.0198(5) Uani 1 1 d . U
C43 C -0.4962(3) 0.5465(2) 0.43310(12) 0.0196(5) Uani 1 1 d . U

loop_
_atom_site_aniso_label
_atom_site_aniso_U_11
_atom_site_aniso_U_22
_atom_site_aniso_U_33
_atom_site_aniso_U_23
_atom_site_aniso_U_13
_atom_site_aniso_U_12
I1 0.01869(8) 0.02504(9) 0.01889(8) 0.00251(6) -0.00616(5) 0.00607(6)
F2 0.0213(7) 0.0366(8) 0.0260(7) 0.0110(6) -0.0027(6) 0.0009(6)
F3 0.0256(7) 0.0348(8) 0.0178(7) 0.0091(6) -0.0024(5) 0.0085(6)
O1 0.0225(8) 0.0340(10) 0.0225(8) -0.0099(7) -0.0076(7) 0.0191(8)
O2 0.0360(10) 0.0216(9) 0.0479(11) -0.0104(8) -0.0202(9) 0.0158(8)
O3 0.0161(7) 0.0180(8) 0.0192(8) 0.0000(6) -0.0072(6) 0.0052(6)
O31 0.0392(11) 0.0621(14) 0.0687(15) -0.0292(12) -0.0191(11) 0.0262(11)
S1 0.0130(2) 0.0174(3) 0.0157(3) 0.0015(2) -0.0021(2) 0.0067(2)
N1 0.0112(8) 0.0143(9) 0.0150(9) -0.0003(7) -0.0031(7) 0.0054(7)
N2 0.0179(9) 0.0242(10) 0.0211(10) 0.0045(8) -0.0041(8) 0.0074(8)
C1 0.0135(10) 0.0187(11) 0.0145(10) 0.0029(9) -0.0015(8) 0.0051(9)
C2 0.0106(9) 0.0139(10) 0.0130(10) 0.0034(8) 0.0019(8) 0.0037(8)
C3 0.0090(9) 0.0147(10) 0.0122(10) 0.0051(8) 0.0018(8) 0.0020(8)
C4 0.0117(9) 0.0140(10) 0.0157(10) 0.0030(8) -0.0008(8) 0.0020(8)
C5 0.0132(10) 0.0103(10) 0.0178(10) 0.0015(8) 0.0003(8) 0.0024(8)
C6 0.0093(9) 0.0136(10) 0.0146(10) 0.0058(8) 0.0012(8) 0.0018(8)
C7 0.0100(9) 0.0146(10) 0.0139(10) 0.0033(8) -0.0011(8) 0.0014(8)
C8 0.0111(9) 0.0127(10) 0.0127(10) 0.0033(8) 0.0018(8) 0.0019(8)
C9 0.0088(9) 0.0141(10) 0.0130(10) 0.0029(8) 0.0002(8) -0.0016(8)
C10 0.0123(10) 0.0141(11) 0.0176(10) 0.0030(8) -0.0010(8) 0.0013(8)
C11 0.0151(10) 0.0143(11) 0.0171(10) 0.0031(8) -0.0001(8) 0.0053(9)
C12 0.0128(10) 0.0126(10) 0.0181(10) 0.0065(8) 0.0019(8) 0.0033(8)
C13 0.0113(9) 0.0172(11) 0.0152(10) 0.0074(8) 0.0018(8) 0.0025(8)
C14 0.0178(10) 0.0198(11) 0.0194(11) 0.0037(9) -0.0010(9) 0.0078(9)
C15 0.0198(11) 0.0224(12) 0.0186(11) 0.0021(9) -0.0041(9) 0.0051(10)
C16 0.0172(11) 0.0222(12) 0.0229(12) 0.0069(9) 0.0004(9) 0.0093(9)
C17 0.0162(10) 0.0178(11) 0.0171(11) 0.0022(9) -0.0001(9) 0.0052(9)
C18 0.0193(11) 0.0188(11) 0.0187(11) -0.0006(9) -0.0031(9) 0.0082(9)
C19 0.0177(10) 0.0203(12) 0.0172(11) -0.0015(9) -0.0064(9) 0.0029(9)
C20 0.0288(13) 0.0256(13) 0.0258(13) 0.0046(10) -0.0053(11) -0.0023(11)
C21 0.0278(13) 0.0461(17) 0.0217(13) -0.0035(11) -0.0008(11) 0.0026(12)
C22 0.0257(12) 0.0270(13) 0.0344(14) 0.0021(11) -0.0147(11) 0.0046(11)
C32 0.064(2) 0.0399(18) 0.059(2) -0.0062(15) -0.0090(17) 0.0272(16)
C33 0.0472(17) 0.0453(18) 0.0421(17) -0.0084(14) 0.0014(14) 0.0161(15)
C34 0.0454(16) 0.0439(17) 0.0371(16) 0.0023(13) -0.0049(13) 0.0178(14)
C35 0.0338(14) 0.0407(16) 0.0407(16) -0.0012(13) -0.0011(12) 0.0167(13)
C41 0.0193(11) 0.0219(12) 0.0163(11) -0.0012(9) -0.0046(9) 0.0083(10)
C42 0.0187(11) 0.0214(12) 0.0197(11) 0.0030(9) 0.0002(9) 0.0068(9)
C43 0.0242(11) 0.0226(12) 0.0146(10) 0.0029(9) -0.0001(9) 0.0114(10)

loop_
_atom_type_symbol
_atom_type_description
_atom_type_scat_dispersion_real
_atom_type_scat_dispersion_imag
_atom_type_scat_source
C C 0.0033 0.0016 'International Tables Vol C Tables 4.2.6.8 and 6.1.1.4'
H H 0.0000 0.0000 'International Tables Vol C Tables 4.2.6.8 and 6.1.1.4'
N N 0.0061 0.0033 'International Tables Vol C Tables 4.2.6.8 and 6.1.1.4'
O O 0.0106 0.0060 'International Tables Vol C Tables 4.2.6.8 and 6.1.1.4'
F F 0.0171 0.0103 'International Tables Vol C Tables 4.2.6.8 and 6.1.1.4'
S S 0.1246 0.1234 'International Tables Vol C Tables 4.2.6.8 and 6.1.1.4'
I I -0.4742 1.8119 'International Tables Vol C Tables 4.2.6.8 and 6.1.1.4'

loop_
_geom_angle_atom_site_label_1
_geom_angle_atom_site_label_2
_geom_angle_atom_site_label_3
_geom_angle
_geom_angle_site_symmetry_1
_geom_angle_site_symmetry_3
C41 I1 N2 175.19(7) . .
C18 O3 C19 121.51(16) . .
C32 O31 C35 106.5(2) . .
C12 S1 C9 92.24(10) . .
C1 N1 C18 121.49(17) . .
C1 N1 C8 109.42(15) . .
C18 N1 C8 128.91(16) . .
C16 N2 C15 116.80(18) . .
C16 N2 I1 127.25(13) . .
C15 N2 I1 115.86(14) . .
O1 C1 N1 123.34(18) . .
O1 C1 C2 129.38(18) . .
N1 C1 C2 107.20(16) . .
C2 C2 C3 133.4(2) 2_867 .
C2 C2 C1 121.9(2) 2_867 .
C3 C2 C1 104.78(15) . .
C4 C3 C8 116.47(17) . .
C4 C3 C2 134.99(18) . .
C8 C3 C2 108.51(17) . .
C5 C4 C3 120.77(18) . .
C5 C4 H4A 119.6 . .
C3 C4 H4A 119.6 . .
C4 C5 C6 121.53(19) . .
C4 C5 H5A 119.2 . .
C6 C5 H5A 119.2 . .
C5 C6 C7 118.73(18) . .
C5 C6 C9 121.39(18) . .
C7 C6 C9 119.88(17) . .
C8 C7 C6 119.23(18) . .
C8 C7 H7A 120.4 . .
C6 C7 H7A 120.4 . .
C7 C8 C3 123.26(18) . .
C7 C8 N1 127.25(17) . .
C3 C8 N1 109.48(16) . .
C10 C9 C6 129.50(18) . .
C10 C9 S1 111.11(14) . .
C6 C9 S1 119.33(15) . .
C9 C10 C11 112.93(18) . .
C9 C10 H10A 123.5 . .
C11 C10 H10A 123.5 . .
C12 C11 C10 113.18(19) . .
C12 C11 H11A 123.4 . .
C10 C11 H11A 123.4 . .
C11 C12 C13 129.14(19) . .
C11 C12 S1 110.53(14) . .
C13 C12 S1 120.30(15) . .
C17 C13 C14 116.83(18) . .
C17 C13 C12 122.20(18) . .
C14 C13 C12 120.96(18) . .
C15 C14 C13 119.8(2) . .
C15 C14 H14A 120.1 . .
C13 C14 H14A 120.1 . .
N2 C15 C14 123.6(2) . .
N2 C15 H15A 118.2 . .
C14 C15 H15A 118.2 . .
N2 C16 C17 123.6(2) . .
N2 C16 H16A 118.2 . .
C17 C16 H16A 118.2 . .
C16 C17 C13 119.3(2) . .
C16 C17 H17A 120.3 . .
C13 C17 H17A 120.3 . .
O2 C18 O3 127.3(2) . .
O2 C18 N1 122.25(19) . .
O3 C18 N1 110.40(17) . .
O3 C19 C21 108.50(17) . .
O3 C19 C22 101.65(16) . .
C21 C19 C22 112.0(2) . .
O3 C19 C20 110.83(17) . .
C21 C19 C20 112.9(2) . .
C22 C19 C20 110.4(2) . .
C19 C20 H20A 109.5 . .
C19 C20 H20B 109.5 . .
H20A C20 H20B 109.5 . .
C19 C20 H20C 109.5 . .
H20A C20 H20C 109.5 . .
H20B C20 H20C 109.5 . .
C19 C21 H21A 109.5 . .
C19 C21 H21B 109.5 . .
H21A C21 H21B 109.5 . .
C19 C21 H21C 109.5 . .
H21A C21 H21C 109.5 . .
H21B C21 H21C 109.5 . .
C19 C22 H22A 109.5 . .
C19 C22 H22B 109.5 . .
H22A C22 H22B 109.5 . .
C19 C22 H22C 109.5 . .
H22A C22 H22C 109.5 . .
H22B C22 H22C 109.5 . .
O31 C32 C33 107.1(2) . .
O31 C32 H32A 110.3 . .
C33 C32 H32A 110.3 . .
O31 C32 H32B 110.3 . .
C33 C32 H32B 110.3 . .
H32A C32 H32B 108.5 . .
C32 C33 C34 103.7(2) . .
C32 C33 H33A 111.0 . .
C34 C33 H33A 111.0 . .
C32 C33 H33B 111.0 . .
C34 C33 H33B 111.0 . .
H33A C33 H33B 109.0 . .
C35 C34 C33 103.9(2) . .
C35 C34 H34A 111.0 . .
C33 C34 H34A 111.0 . .
C35 C34 H34B 111.0 . .
C33 C34 H34B 111.0 . .
H34A C34 H34B 109.0 . .
O31 C35 C34 105.2(2) . .
O31 C35 H35A 110.7 . .
C34 C35 H35A 110.7 . .
O31 C35 H35B 110.7 . .
C34 C35 H35B 110.7 . .
H35A C35 H35B 108.8 . .
C42 C41 C43 116.40(19) . 2_466
C42 C41 I1 122.22(17) . .
C43 C41 I1 121.37(16) 2_466 .
F2 C42 C43 118.22(19) . .
F2 C42 C41 120.11(19) . .
C43 C42 C41 121.7(2) . .
F3 C43 C42 118.2(2) . .
F3 C43 C41 119.86(18) . 2_466
C42 C43 C41 121.9(2) . 2_466

loop_
_geom_bond_atom_site_label_1
_geom_bond_atom_site_label_2
_geom_bond_distance
_geom_bond_site_symmetry_2
I1 C41 2.102(2) .
I1 N2 2.7845(17) .
F2 C42 1.350(3) .
F3 C43 1.350(2) .
O1 C1 1.199(2) .
O2 C18 1.195(3) .
O3 C18 1.319(2) .
O3 C19 1.503(2) .
O31 C32 1.394(3) .
O31 C35 1.412(3) .
S1 C12 1.723(2) .
S1 C9 1.726(2) .
N1 C1 1.410(2) .
N1 C18 1.414(3) .
N1 C8 1.418(3) .
N2 C16 1.337(3) .
N2 C15 1.337(3) .
C1 C2 1.511(3) .
C2 C2 1.384(4) 2_867
C2 C3 1.470(3) .
C3 C4 1.404(3) .
C3 C8 1.412(3) .
C4 C5 1.385(3) .
C4 H4A 0.9500 .
C5 C6 1.397(3) .
C5 H5A 0.9500 .
C6 C7 1.399(3) .
C6 C9 1.476(3) .
C7 C8 1.376(3) .
C7 H7A 0.9500 .
C9 C10 1.363(3) .
C10 C11 1.414(3) .
C10 H10A 0.9500 .
C11 C12 1.375(3) .
C11 H11A 0.9500 .
C12 C13 1.467(3) .
C13 C17 1.394(3) .
C13 C14 1.395(3) .
C14 C15 1.379(3) .
C14 H14A 0.9500 .
C15 H15A 0.9500 .
C16 C17 1.388(3) .
C16 H16A 0.9500 .
C17 H17A 0.9500 .
C19 C21 1.505(3) .
C19 C22 1.506(3) .
C19 C20 1.510(3) .
C20 H20A 0.9800 .
C20 H20B 0.9800 .
C20 H20C 0.9800 .
C21 H21A 0.9800 .
C21 H21B 0.9800 .
C21 H21C 0.9800 .
C22 H22A 0.9800 .
C22 H22B 0.9800 .
C22 H22C 0.9800 .
C32 C33 1.512(4) .
C32 H32A 0.9900 .
C32 H32B 0.9900 .
C33 C34 1.519(4) .
C33 H33A 0.9900 .
C33 H33B 0.9900 .
C34 C35 1.500(4) .
C34 H34A 0.9900 .
C34 H34B 0.9900 .
C35 H35A 0.9900 .
C35 H35B 0.9900 .
C41 C42 1.380(3) .
C41 C43 1.386(3) 2_466
C42 C43 1.379(3) .
C43 C41 1.386(3) 2_466

loop_
_geom_hbond_atom_site_label_D
_geom_hbond_atom_site_label_H
_geom_hbond_atom_site_label_A
_geom_hbond_distance_DH
_geom_hbond_distance_HA
_geom_hbond_distance_DA
_geom_hbond_angle_DHA
_geom_hbond_site_symmetry_A
C7 H7A O3 0.95 2.19 2.780(2) 119.0 .
C14 H14A F3 0.95 2.54 3.146(3) 121.9 2_566
C16 H16A O2 0.95 2.33 3.192(3) 150.9 1_465
C20 H20B O2 0.98 2.33 2.958(3) 121.0 .
C21 H21C O2 0.98 2.53 3.120(3) 118.3 .
C22 H22A O31 0.98 2.44 3.358(3) 156.2 .
C22 H22C I1 0.98 3.15 4.088(3) 161.9 1_655
